data_1576707
loop_
_publ_author_name
'Romano-deGea, Jan'
'Sinenko, Irina L.'
'P&#xe2;nzar, Peter M F'
'Neves Vieira, Adriana'
'Frederiksen, Lindsey E. K.'
'Glinkina, Kseniya'
'Fadaei-Tirani, Farzaneh'
'Scopelliti, Rosario'
'Kuttler, Fabien'
'Lau, Kelvin'
'Dyson, Paul J.'

_publ_section_title
;
 Unconventional chalcogen-containing azolylidene metal complexes as
 potential anticancer therapeutics.
;
_journal_issue 8
_journal_name_full 'Chemical science'
_journal_page_first 4296
_journal_page_last 4306
_journal_paper_doi 10.1039/d5sc05555e
_journal_volume 17
_journal_year 2026
_chemical_formula_moiety 'C11 H14 Au I N2'
_chemical_formula_sum 'C11 H14 Au I N2'
_chemical_formula_weight 498.11
_space_group_crystal_system monoclinic
_space_group_IT_number 15
_space_group_name_Hall '-C 2yc'
_space_group_name_H-M_alt 'C 1 2/c 1'
_atom_sites_solution_hydrogens geom
_atom_sites_solution_primary dual
_atom_sites_solution_secondary difmap
_audit_creation_date 2021-10-19
_audit_creation_method
;
Olex2 1.5
(compiled 2021.10.07 svn.r9718050b for OlexSys, GUI svn.r6410)
;
_audit_update_record
;
2023-06-16 deposited with the CCDC.	2025-12-29 downloaded from the CCDC.
;
_cell_angle_alpha 90
_cell_angle_beta 93.494(3)
_cell_angle_gamma 90
_cell_formula_units_Z 4
_cell_length_a 10.6281(3)
_cell_length_b 16.7383(5)
_cell_length_c 7.1700(3)
_cell_measurement_reflns_used 6512
_cell_measurement_temperature 103(4)
_cell_measurement_theta_max 74.4700
_cell_measurement_theta_min 4.8950
_cell_volume 1273.15(7)
_computing_cell_refinement 'CrysAlisPro 1.171.41.119a (Rigaku OD, 2021)'
_computing_data_collection 'CrysAlisPro 1.171.41.119a (Rigaku OD, 2021)'
_computing_data_reduction 'CrysAlisPro 1.171.41.119a (Rigaku OD, 2021)'
_computing_molecular_graphics 'Olex2 1.5 (Dolomanov et al., 2009)'
_computing_publication_material 'Olex2 1.5 (Dolomanov et al., 2009)'
_computing_structure_refinement 'SHELXL 2018/3 (Sheldrick, 2015)'
_computing_structure_solution 'SHELXT  (Sheldrick, 2015)'
_diffrn_ambient_environment N~2~
_diffrn_ambient_temperature 103(4)
_diffrn_detector 'Hybrid Pixel Array Detector'
_diffrn_detector_area_resol_mean 10.0000
_diffrn_detector_type 'HyPix-Arc 150'
_diffrn_measured_fraction_theta_full 0.999
_diffrn_measured_fraction_theta_max 0.964
_diffrn_measurement_details
;
List of Runs (angles in degrees, time in seconds):

  # Type    Start    End  Width  t~exp~   \w     \q     \k     \f   Frames
#--------------------------------------------------------------------------
  1  \w      8.00  42.00   0.50    3.00    --    8.00  79.00-162.14   68
  2  \w     22.00  58.00   0.50    3.00    --   20.00  75.00-132.07   72
  3  \w     38.00  74.00   0.50    3.00    --   36.00  75.00-122.28   72
  4  \w     43.00  79.00   0.50    3.00    --   40.00  74.00-112.63   72
  5  \w     51.00  88.00   0.50    3.00    --   44.00  60.00 -95.03   74
  6  \w     55.00  91.00   0.50    3.00    --   48.00  61.00 -47.22   72
  7  \w     51.00  87.00   0.50    3.00    --   48.00  74.00 -91.19   72
  8  \w     57.00  92.00   0.50    3.00    --   52.00  71.00-116.39   70
  9  \w     60.00  95.00   0.50    3.00    --   56.00  72.00 -47.43   70
 10  \w     63.00  99.00   0.50    3.00    --   56.00  62.00-137.44   72
 11  \w     59.00  95.00   0.50    3.00    --   56.00  74.00 -67.56   72
 12  \w   -104.00 -67.00   0.50    3.00    --  -60.00 -60.00-119.30   74
 13  \w     65.00 100.00   0.50    3.00    --   60.00  70.00-130.99   70
 14  \w     11.00  37.00   0.50    3.00    --   60.14 -30.00 -90.00   52
 15  \w   -109.00 -29.00   0.50    3.00    --  -62.24 -15.00 -60.00  160
 16  \w     67.00 103.00   0.50    3.00    --   64.00  73.00-114.43   72
 17  \w   -115.00 -77.00   0.50    3.00    --  -68.00 -45.00  53.38   76
 18  \w     70.00 106.00   0.50    3.00    --   68.00  75.00 -66.45   72
 19  \w     70.00 106.00   0.50    3.00    --   68.00  75.00 -96.12   72
 20  \w   -113.00 -76.00   0.50    3.00    --  -68.00 -54.00 120.45   74
 21  \w     32.00  82.00   0.50    3.00    --   71.34 -95.00-120.00  100
 22  \w     27.00  94.00   0.50    3.00    --   71.34-111.00 -60.00  134
 23  \w     32.00  82.00   0.50    3.00    --   71.34 -95.00 -90.00  100
 24  \w   -110.00 -75.00   0.50    3.00    --  -72.00 -74.00  31.93   70
 25  \w     34.00  85.00   0.50    3.00    --   73.86 -95.00  60.00  102
 26  \w     34.00  85.00   0.50    3.00    --   73.86 -95.00 -30.00  102
 27  \w   -122.00 -74.00   0.50    3.00    --  -76.00-125.00 150.00   96
 28  \w   -122.00 -74.00   0.50    3.00    --  -76.00-125.00  30.00   96
 29  \w   -122.00 -74.00   0.50    3.00    --  -76.00-125.00 -30.00   96
 30  \w   -119.00 -83.00   0.50    3.00    --  -76.19 -63.00-178.42   72
 31  \w   -118.00 -83.00   0.50    3.00    --  -76.19 -64.00-116.79   70
 32  \w   -120.00 -84.00   0.50    3.00    --  -76.19 -59.00-102.67   72
 33  \w   -118.00 -83.00   0.50    3.00    --  -76.19 -64.00 -69.73   70
 34  \w   -115.00 -79.00   0.50    3.00    --  -76.19 -73.00 -95.04   72
 35  \w   -119.00 -83.00   0.50    3.00    --  -76.19 -61.00-149.03   72
 36  \w   -118.00 -83.00   0.50    3.00    --  -76.19 -64.00-127.18   70
 37  \w     47.00 122.00   0.50    3.00    --   81.04 178.00  90.00  150
 38  \w     42.00 121.00   0.50    3.00    --   81.04   0.00-180.00  158
 39  \w     42.00 121.00   0.50    3.00    --   81.04   0.00 -60.00  158
 40  \w     41.00  92.00   0.50    3.00    --   81.04 -95.00-180.00  102
 41  \w     41.00  92.00   0.50    3.00    --   81.04 -95.00  30.00  102
 42  \w      2.00  33.00   0.50    3.00    --   12.00  94.00  98.94   62
 43  \w      9.00  42.00   0.50    3.00    --   16.00  89.00  40.18   66
 44  \w     13.00  42.00   0.50    3.00    --   20.00  90.00 -65.84   58
 45  \w     42.00  78.00   0.50    3.00    --   40.00  75.00 142.52   72
 46  \w     42.00  78.00   0.50    3.00    --   40.00  75.00  95.06   72
 47  \w     49.00  85.00   0.50    3.00    --   48.00  77.00 169.54   72
 48  \w     58.00  94.00   0.50    3.00    --   52.00  66.00  -5.55   72
 49  \w     56.00  91.00   0.50    3.00    --   52.00  72.00  48.52   70
 50  \w     11.00  37.00   0.50    3.00    --   60.14 -30.00 150.00   52
 51  \w     11.00  37.00   0.50    3.00    --   60.14 -30.00  90.00   52
 52  \w     11.00  37.00   0.50    3.00    --   60.14 -30.00-180.00   52
 53  \w     32.00 111.00   0.50    3.00    --   71.34   0.00 120.00  158
 54  \w     32.00  82.00   0.50    3.00    --   71.34 -95.00 120.00  100
;
_diffrn_measurement_device 'four-circle diffractometer'
_diffrn_measurement_device_type 'XtaLAB Synergy R, DW system, HyPix-Arc 150'
_diffrn_measurement_method '\w scans'
_diffrn_orient_matrix_type 'CrysAlisPro convention (1999,Acta A55,543-557)'
_diffrn_orient_matrix_UB_11 0.0217933000
_diffrn_orient_matrix_UB_12 0.0168821000
_diffrn_orient_matrix_UB_13 -0.2067282000
_diffrn_orient_matrix_UB_21 0.1295689000
_diffrn_orient_matrix_UB_22 0.0365554000
_diffrn_orient_matrix_UB_23 0.0575450000
_diffrn_orient_matrix_UB_31 0.0618594000
_diffrn_orient_matrix_UB_32 -0.0827651000
_diffrn_orient_matrix_UB_33 -0.0170061000
_diffrn_radiation_monochromator mirror
_diffrn_radiation_probe x-ray
_diffrn_radiation_type 'Cu K\a'
_diffrn_radiation_wavelength 1.54184
_diffrn_reflns_av_R_equivalents 0.0960
_diffrn_reflns_av_unetI/netI 0.0364
_diffrn_reflns_Laue_measured_fraction_full 0.999
_diffrn_reflns_Laue_measured_fraction_max 0.964
_diffrn_reflns_limit_h_max 12
_diffrn_reflns_limit_h_min -12
_diffrn_reflns_limit_k_max 19
_diffrn_reflns_limit_k_min -20
_diffrn_reflns_limit_l_max 8
_diffrn_reflns_limit_l_min -8
_diffrn_reflns_number 11353
_diffrn_reflns_point_group_measured_fraction_full 0.999
_diffrn_reflns_point_group_measured_fraction_max 0.964
_diffrn_reflns_theta_full 67.684
_diffrn_reflns_theta_max 74.926
_diffrn_reflns_theta_min 4.936
_diffrn_source 'Rotating-anode X-ray tube'
_diffrn_source_type 'Rigaku (Cu) X-ray Source'
_exptl_absorpt_coefficient_mu 40.512
_exptl_absorpt_correction_T_max 1.00000
_exptl_absorpt_correction_T_min 0.35563
_exptl_absorpt_correction_type multi-scan
_exptl_absorpt_process_details
;
CrysAlisPro 1.171.41.119a (Rigaku Oxford Diffraction, 2021)
Empirical absorption correction using spherical harmonics,
implemented in SCALE3 ABSPACK scaling algorithm.
;
_exptl_crystal_colour 'clear pale colourless'
_exptl_crystal_density_diffrn 2.599
_exptl_crystal_description prism
_exptl_crystal_F_000 904
_exptl_crystal_size_max 0.19
_exptl_crystal_size_mid 0.08
_exptl_crystal_size_min 0.063
_refine_diff_density_max 2.959
_refine_diff_density_min -2.766
_refine_diff_density_rms 0.351
_refine_ls_extinction_method none
_refine_ls_goodness_of_fit_ref 1.057
_refine_ls_hydrogen_treatment constr
_refine_ls_matrix_type full
_refine_ls_number_parameters 71
_refine_ls_number_reflns 1266
_refine_ls_number_restraints 0
_refine_ls_restrained_S_all 1.057
_refine_ls_R_factor_all 0.0422
_refine_ls_R_factor_gt 0.0398
_refine_ls_shift/su_max 0.000
_refine_ls_shift/su_mean 0.000
_refine_ls_structure_factor_coef Fsqd
_refine_ls_weighting_details 'w=1/[\s^2^(Fo^2^)+(0.0800P)^2^] where P=(Fo^2^+2Fc^2^)/3'
_refine_ls_weighting_scheme calc
_refine_ls_wR_factor_gt 0.1056
_refine_ls_wR_factor_ref 0.1072
_reflns_Friedel_coverage 0.000
_reflns_number_gt 1168
_reflns_number_total 1266
_reflns_threshold_expression 'I > 2\s(I)'
_cod_data_source_file d5sc05555e2.cif
_cod_data_source_block pp38_2
_cod_depositor_comments 'Adding full bibliography for 1576700--1576709.cif.'
_cod_original_cell_volume 1273.14(8)
_cod_database_code 1576707
_shelx_shelxl_version_number 2018/3
_chemical_oxdiff_formula 'C11 H14 N2 I1 Au1'
_shelx_space_group_comment
;
The symmetry employed for this shelxl refinement is uniquely defined
by the following loop, which should always be used as a source of
symmetry information in preference to the above space-group names.
They are only intended as comments.
;
_shelx_estimated_absorpt_t_max 0.185
_shelx_estimated_absorpt_t_min 0.048
_olex2_refinement_description
;
1. Fixed Uiso
 At 1.2 times of:
  All C(H) groups, All C(H,H) groups
 At 1.5 times of:
  All C(H,H,H) groups
2.a Secondary CH2 refined with riding coordinates:
 C5(H5A,H5B)
2.b Aromatic/amide H refined with riding coordinates:
 C3(H3), C4(H4)
2.c Idealised Me refined as rotating group:
 C6(H6A,H6B,H6C)
;
_olex2_submission_special_instructions 'No special instructions were received'
_oxdiff_exptl_absorpt_empirical_details
;
Empirical correction (ABSPACK) includes:
- Absorption correction using spherical harmonics
- Frame scaling
;
_oxdiff_exptl_absorpt_empirical_full_max 5.177
_oxdiff_exptl_absorpt_empirical_full_min 0.277

loop_
_space_group_symop_operation_xyz
'x, y, z'
'-x, y, -z+1/2'
'x+1/2, y+1/2, z'
'-x+1/2, y+1/2, -z+1/2'
'-x, -y, -z'
'x, -y, z-1/2'
'-x+1/2, -y+1/2, -z'
'x+1/2, -y+1/2, z-1/2'

loop_
_atom_site_label
_atom_site_type_symbol
_atom_site_fract_x
_atom_site_fract_y
_atom_site_fract_z
_atom_site_U_iso_or_equiv
_atom_site_adp_type
_atom_site_occupancy
_atom_site_site_symmetry_order
_atom_site_calc_flag
_atom_site_refinement_flags_posn
_atom_site_refinement_flags_adp
_atom_site_refinement_flags_occupancy
_atom_site_disorder_assembly
_atom_site_disorder_group
Au1 Au 0.500000 0.77540(2) 0.750000 0.0244(2) Uani 1 2 d S T P . .
I1 I 0.500000 0.92744(4) 0.750000 0.0286(2) Uani 1 2 d S T P . .
N1 N 0.4045(5) 0.6086(3) 0.6912(8) 0.0239(12) Uani 1 1 d . . . . .
C1 C 0.500000 0.6554(6) 0.750000 0.027(2) Uani 1 2 d S T P . .
C2 C 0.4388(6) 0.5282(4) 0.7109(10) 0.0222(13) Uani 1 1 d . . . . .
C3 C 0.3718(7) 0.4582(4) 0.6742(11) 0.0313(17) Uani 1 1 d . . . . .
H3 H 0.286609 0.458285 0.625821 0.038 Uiso 1 1 calc R U . . .
C4 C 0.4386(8) 0.3872(5) 0.7134(12) 0.0338(17) Uani 1 1 d . . . . .
H4 H 0.397744 0.337494 0.688639 0.041 Uiso 1 1 calc R U . . .
C5 C 0.2796(6) 0.6366(4) 0.6168(11) 0.0278(16) Uani 1 1 d . . . . .
H5A H 0.242771 0.596050 0.528930 0.033 Uiso 1 1 calc R U . . .
H5B H 0.290290 0.686584 0.545747 0.033 Uiso 1 1 calc R U . . .
C6 C 0.1888(7) 0.6517(4) 0.7682(14) 0.036(2) Uani 1 1 d . . . . .
H6A H 0.110808 0.675056 0.712364 0.054 Uiso 1 1 calc R U . . .
H6B H 0.227351 0.688635 0.861026 0.054 Uiso 1 1 calc R U . . .
H6C H 0.169614 0.601053 0.829040 0.054 Uiso 1 1 calc R U . . .

loop_
_atom_site_aniso_label
_atom_site_aniso_U_11
_atom_site_aniso_U_22
_atom_site_aniso_U_33
_atom_site_aniso_U_23
_atom_site_aniso_U_13
_atom_site_aniso_U_12
Au1 0.0207(3) 0.0263(3) 0.0256(3) 0.000 -0.00204(18) 0.000
I1 0.0216(4) 0.0269(4) 0.0366(4) 0.000 -0.0051(3) 0.000
N1 0.018(3) 0.033(3) 0.020(3) -0.001(2) -0.005(2) 0.003(2)
C1 0.022(5) 0.022(5) 0.035(6) 0.000 -0.003(4) 0.000
C2 0.020(3) 0.022(3) 0.025(3) 0.001(3) 0.001(3) 0.000(3)
C3 0.026(4) 0.040(4) 0.028(4) 0.005(3) 0.005(3) -0.006(3)
C4 0.044(4) 0.026(4) 0.032(4) 0.005(3) 0.011(3) -0.004(3)
C5 0.016(3) 0.038(4) 0.029(4) 0.004(3) -0.005(3) 0.001(3)
C6 0.019(4) 0.048(5) 0.041(5) -0.005(3) 0.002(3) 0.003(3)

loop_
_atom_type_symbol
_atom_type_description
_atom_type_scat_dispersion_real
_atom_type_scat_dispersion_imag
_atom_type_scat_source
C C 0.0181 0.0091 'International Tables Vol C Tables 4.2.6.8 and 6.1.1.4'
H H 0.0000 0.0000 'International Tables Vol C Tables 4.2.6.8 and 6.1.1.4'
Au Au -4.4197 7.2980 'International Tables Vol C Tables 4.2.6.8 and 6.1.1.4'
I I -0.3257 6.8362 'International Tables Vol C Tables 4.2.6.8 and 6.1.1.4'
N N 0.0311 0.0180 'International Tables Vol C Tables 4.2.6.8 and 6.1.1.4'

loop_
_exptl_crystal_face_index_h
_exptl_crystal_face_index_k
_exptl_crystal_face_index_l
_exptl_crystal_face_perp_dist
-1 -1 2 0.0884
2 1 -1 0.0714
6 0 2 0.0562
-5 -5 -2 0.0504
-3 10 0 0.0283
3 -10 0 0.0350
4 -2 -4 0.0799
1 7 -4 0.0740
-1 -7 4 0.0821
7 0 0 0.0408
4 9 0 0.0408
-4 -9 0 0.0282
-7 0 0 0.0336
2 -10 0 0.0330
6 -4 1 0.0333
6 4 1 0.0452
-5 3 -3 0.0468
-2 -7 -3 0.0561
4 -4 3 0.0686
-7 2 1 0.0297
-4 -9 1 0.0303

loop_
_geom_angle_atom_site_label_1
_geom_angle_atom_site_label_2
_geom_angle_atom_site_label_3
_geom_angle
_geom_angle_site_symmetry_1
_geom_angle_site_symmetry_3
_geom_angle_publ_flag
C1 Au1 I1 180.0 . . ?
C1 N1 C2 110.2(6) . . ?
C1 N1 C5 125.4(6) . . ?
C2 N1 C5 124.3(6) . . ?
N1 C1 Au1 126.1(4) 2_656 . ?
N1 C1 Au1 126.1(4) . . ?
N1 C1 N1 107.8(8) 2_656 . ?
C2 C2 N1 105.8(4) 2_656 . ?
C2 C2 C3 122.3(4) 2_656 . ?
C3 C2 N1 131.7(7) . . ?
C2 C3 H3 122.3 . . ?
C2 C3 C4 115.4(7) . . ?
C4 C3 H3 122.3 . . ?
C3 C4 H4 118.9 . . ?
C4 C4 C3 122.2(5) 2_656 . ?
C4 C4 H4 118.9 2_656 . ?
N1 C5 H5A 109.0 . . ?
N1 C5 H5B 109.0 . . ?
N1 C5 C6 113.0(6) . . ?
H5A C5 H5B 107.8 . . ?
C6 C5 H5A 109.0 . . ?
C6 C5 H5B 109.0 . . ?
C5 C6 H6A 109.5 . . ?
C5 C6 H6B 109.5 . . ?
C5 C6 H6C 109.5 . . ?
H6A C6 H6B 109.5 . . ?
H6A C6 H6C 109.5 . . ?
H6B C6 H6C 109.5 . . ?

loop_
_geom_bond_atom_site_label_1
_geom_bond_atom_site_label_2
_geom_bond_distance
_geom_bond_site_symmetry_2
_geom_bond_publ_flag
Au1 I1 2.5449(8) . ?
Au1 C1 2.008(10) . ?
N1 C1 1.330(8) . ?
N1 C2 1.400(8) . ?
N1 C5 1.476(8) . ?
C2 C2 1.385(14) 2_656 ?
C2 C3 1.388(10) . ?
C3 H3 0.9500 . ?
C3 C4 1.404(10) . ?
C4 C4 1.376(17) 2_656 ?
C4 H4 0.9500 . ?
C5 H5A 0.9900 . ?
C5 H5B 0.9900 . ?
C5 C6 1.517(12) . ?
C6 H6A 0.9800 . ?
C6 H6B 0.9800 . ?
C6 H6C 0.9800 . ?

loop_
_geom_torsion_atom_site_label_1
_geom_torsion_atom_site_label_2
_geom_torsion_atom_site_label_3
_geom_torsion_atom_site_label_4
_geom_torsion
_geom_torsion_site_symmetry_1
_geom_torsion_site_symmetry_2
_geom_torsion_site_symmetry_3
_geom_torsion_site_symmetry_4
_geom_torsion_publ_flag
N1 C2 C3 C4 -179.5(7) . . . . ?
C1 N1 C2 C2 1.1(9) . . . 2_656 ?
C1 N1 C2 C3 178.1(7) . . . . ?
C1 N1 C5 C6 -86.5(8) . . . . ?
C2 N1 C1 Au1 179.6(3) . . . . ?
C2 N1 C1 N1 -0.4(3) . . . 2_656 ?
C2 N1 C5 C6 93.1(8) . . . . ?
C2 C2 C3 C4 -2.9(13) 2_656 . . . ?
C2 C3 C4 C4 1.2(14) . . . 2_656 ?
C5 N1 C1 Au1 -0.8(7) . . . . ?
C5 N1 C1 N1 179.2(7) . . . 2_656 ?
C5 N1 C2 C2 -178.6(7) . . . 2_656 ?
C5 N1 C2 C3 -1.5(12) . . . . ?

loop_
_exptl_oxdiff_crystal_face_indexfrac_h
_exptl_oxdiff_crystal_face_indexfrac_k
_exptl_oxdiff_crystal_face_indexfrac_l
_exptl_oxdiff_crystal_face_x
_exptl_oxdiff_crystal_face_y
_exptl_oxdiff_crystal_face_z
-1.0017 -1.0028 2.0034 -0.4529 -0.0512 -0.0130
2.0021 0.9994 -1.0021 0.2677 0.2383 0.0582
6.0519 0.3793 1.9763 -0.2703 0.9117 0.3094
-4.9227 -4.9094 -2.2867 0.2826 -0.9489 0.1407
-2.8374 9.8942 0.2274 0.0582 0.0071 -0.9983
2.7241 -9.9758 -0.0511 -0.0985 -0.0147 0.9950
3.6259 -2.0683 -3.9989 0.8708 0.1641 0.4635
0.8496 6.9770 -3.5534 0.8709 0.1606 -0.4645
-1.0870 -6.5036 3.6968 -0.8977 -0.1659 0.4082
6.8987 0.0161 -0.2775 0.2080 0.8785 0.4301
4.2502 8.5359 0.1296 0.2099 0.8702 -0.4458
-4.2752 -8.5050 -0.1275 -0.2104 -0.8722 0.4416
-6.8984 0.0955 0.2814 -0.2069 -0.8741 -0.4394
2.4830 -10.0971 -0.4561 -0.0221 -0.0736 0.9970
6.2146 -4.2795 0.5845 -0.0576 0.6824 0.7287
6.0173 3.8289 1.3322 -0.0796 0.9963 0.0327
-5.0838 2.7308 -2.7064 0.4948 -0.7146 -0.4945
-1.9874 -7.2165 -3.1214 0.4801 -0.7009 0.5274
4.2508 -4.1531 3.0248 -0.6028 0.5730 0.5552
-6.7088 1.5467 1.1269 -0.3531 -0.7479 -0.5622
-3.7633 -9.0341 0.6702 -0.3731 -0.7793 0.5035
